data_7021445
loop_
_publ_author_name
'Daumann, Lena J.'
'Marty, Laur\`ene'
'Schenk, Gerhard'
'Gahan, Lawrence R.'

_publ_section_title
;
 Asymmetric zinc(ii) complexes as functional and structural models for
 phosphoesterases.
;
_journal_issue 26
_journal_name_full 'Dalton transactions (Cambridge, England : 2003)'
_journal_page_first 9574
_journal_page_last 9584
_journal_paper_doi 10.1039/c3dt50514f
_journal_volume 42
_journal_year 2013
_chemical_compound_source 'synthesis as described'
_chemical_formula_moiety 'C37 H39 N4 O6 Zn2, C24 H20 B, C3 H8 O'
_chemical_formula_sum 'C64 H67 B N4 O7 Zn2'
_chemical_formula_weight 1145.77
_chemical_name_systematic
;
?
;
_space_group_IT_number 2
_symmetry_cell_setting triclinic
_symmetry_Int_Tables_number 2
_symmetry_space_group_name_Hall '-P 1'
_symmetry_space_group_name_H-M 'P -1'
_atom_sites_solution_hydrogens geom
_atom_sites_solution_primary direct
_atom_sites_solution_secondary difmap
_audit_conform_dict_location ftp://ftp.iucr.org/pub/cif_core.dic
_audit_conform_dict_name cif_core.dic
_audit_conform_dict_version 2.4
_audit_creation_date 2012-11-26T13:19:44-00:00
_audit_creation_method 'WinGX routine CIF_UPDATE'
_cell_angle_alpha 91.810(3)
_cell_angle_beta 108.350(4)
_cell_angle_gamma 110.363(4)
_cell_formula_units_Z 2
_cell_length_a 13.3209(6)
_cell_length_b 15.0129(7)
_cell_length_c 16.4893(6)
_cell_measurement_reflns_used 9725
_cell_measurement_temperature 150(2)
_cell_measurement_theta_max 61.5442
_cell_measurement_theta_min 2.8573
_cell_measurement_wavelength 1.5418
_cell_volume 2897.2(2)
_computing_cell_refinement
;
CrysAlisPro, Agilent Technologies,
Version 1.171.36.20 (release 27-06-2012 CrysAlis171 .NET)
(compiled Jul 11 2012,15:38:31)
;
_computing_data_collection
;
CrysAlisPro, Agilent Technologies,
Version 1.171.36.20 (release 27-06-2012 CrysAlis171 .NET)
(compiled Jul 11 2012,15:38:31)
;
_computing_data_reduction
;
CrysAlisPro, Agilent Technologies,
Version 1.171.36.20 (release 27-06-2012 CrysAlis171 .NET)
(compiled Jul 11 2012,15:38:31)
;
_computing_molecular_graphics 'Ortep-3 for Windows (Farrugia, 1997)'
_computing_publication_material 'WinGX publication routines (Farrugia, 1999)'
_computing_structure_refinement 'SHELXL-97 (Sheldrick, 2008)'
_diffrn_ambient_temperature 150(2)
_diffrn_detector_area_resol_mean 16.0696
_diffrn_measured_fraction_theta_full 0.993
_diffrn_measured_fraction_theta_max 0.993
_diffrn_measurement_device_type 'Xcalibur, Sapphire3, Gemini ultra'
_diffrn_measurement_method '\w scans'
_diffrn_orient_matrix_UB_11 0.1108443
_diffrn_orient_matrix_UB_12 0.0901916
_diffrn_orient_matrix_UB_13 0.0251057
_diffrn_orient_matrix_UB_21 0.0690669
_diffrn_orient_matrix_UB_22 -0.0643932
_diffrn_orient_matrix_UB_23 0.0035161
_diffrn_orient_matrix_UB_31 -0.015922
_diffrn_orient_matrix_UB_32 0.0029555
_diffrn_orient_matrix_UB_33 -0.0964187
_diffrn_radiation_monochromator graphite
_diffrn_radiation_probe x-ray
_diffrn_radiation_type CuK\a
_diffrn_radiation_wavelength 1.5418
_diffrn_reflns_av_R_equivalents 0.0277
_diffrn_reflns_av_unetI/netI 0.0289
_diffrn_reflns_limit_h_max 15
_diffrn_reflns_limit_h_min -15
_diffrn_reflns_limit_k_max 17
_diffrn_reflns_limit_k_min -16
_diffrn_reflns_limit_l_max 15
_diffrn_reflns_limit_l_min -18
_diffrn_reflns_number 26492
_diffrn_reflns_theta_full 61.63
_diffrn_reflns_theta_max 61.63
_diffrn_reflns_theta_min 2.86
_exptl_absorpt_coefficient_mu 1.466
_exptl_absorpt_correction_T_max 1
_exptl_absorpt_correction_T_min 0.90555
_exptl_absorpt_correction_type multi-scan
_exptl_absorpt_process_details
;
CrysAlisPro, Agilent Technologies,
Version 1.171.36.20 (release 27-06-2012 CrysAlis171 .NET)
(compiled Jul 11 2012,15:38:31)
Empirical absorption correction using spherical harmonics,
implemented in SCALE3 ABSPACK scaling algorithm.
;
_exptl_crystal_colour colourless
_exptl_crystal_density_diffrn 1.313
_exptl_crystal_density_method 'not measured'
_exptl_crystal_description prism
_exptl_crystal_F_000 1200
_exptl_crystal_size_max 0.3
_exptl_crystal_size_mid 0.1
_exptl_crystal_size_min 0.05
_refine_diff_density_max 0.962
_refine_diff_density_min -0.832
_refine_diff_density_rms 0.069
_refine_ls_extinction_method none
_refine_ls_goodness_of_fit_ref 1.035
_refine_ls_hydrogen_treatment constr
_refine_ls_matrix_type full
_refine_ls_number_parameters 683
_refine_ls_number_reflns 8953
_refine_ls_number_restraints 0
_refine_ls_restrained_S_all 1.035
_refine_ls_R_factor_all 0.0557
_refine_ls_R_factor_gt 0.048
_refine_ls_shift/su_max 0
_refine_ls_shift/su_mean 0
_refine_ls_structure_factor_coef Fsqd
_refine_ls_weighting_details 'calc w=1/[\s^2^(Fo^2^)+(0.0794P)^2^+3.1450P] where P=(Fo^2^+2Fc^2^)/3'
_refine_ls_weighting_scheme calc
_refine_ls_wR_factor_gt 0.1321
_refine_ls_wR_factor_ref 0.1401
_reflns_number_gt 7740
_reflns_number_total 8953
_reflns_threshold_expression >2\s(I)
_cod_data_source_file c3dt50514f.txt
_cod_data_source_block 868ld12
_cod_database_code 7021445

loop_
_symmetry_equiv_pos_as_xyz
'x, y, z'
'-x, -y, -z'

loop_
_atom_site_label
_atom_site_type_symbol
_atom_site_fract_x
_atom_site_fract_y
_atom_site_fract_z
_atom_site_U_iso_or_equiv
_atom_site_adp_type
_atom_site_occupancy
_atom_site_symmetry_multiplicity
_atom_site_calc_flag
_atom_site_refinement_flags
C1 C 0.0617(4) 0.9651(3) 0.4238(3) 0.0613(11) Uani 1 1 d .
H1A H 0.0258 0.897 0.4216 0.092 Uiso 1 1 calc R
H1B H 0.0046 0.9907 0.3973 0.092 Uiso 1 1 calc R
H1C H 0.1018 0.9955 0.4831 0.092 Uiso 1 1 calc R
C2 C 0.1456(3) 0.9842(3) 0.3756(2) 0.0433(8) Uani 1 1 d .
C3 C 0.1591(3) 0.9092(3) 0.3348(2) 0.0412(8) Uani 1 1 d .
H3 H 0.1153 0.8462 0.3368 0.049 Uiso 1 1 calc R
C4 C 0.2361(3) 0.9249(2) 0.29098(19) 0.0341(7) Uani 1 1 d .
C5 C 0.3017(3) 1.0190(2) 0.28666(18) 0.0310(6) Uani 1 1 d .
C6 C 0.2867(3) 1.0965(2) 0.3255(2) 0.0342(7) Uani 1 1 d .
C7 C 0.2101(3) 1.0770(2) 0.3701(2) 0.0396(7) Uani 1 1 d .
H7 H 0.2023 1.1282 0.3971 0.048 Uiso 1 1 calc R
C8 C 0.2484(3) 0.8404(2) 0.2488(2) 0.0382(7) Uani 1 1 d .
H8A H 0.3253 0.8424 0.2764 0.046 Uiso 1 1 calc R
H8B H 0.1957 0.781 0.2573 0.046 Uiso 1 1 calc R
C9 C 0.2421(3) 0.7579(2) 0.1166(2) 0.0446(8) Uani 1 1 d .
C10 C 0.2495(3) 0.7731(2) 0.0275(2) 0.0398(7) Uani 1 1 d .
C11 C 0.1999(3) 0.7004(3) -0.0428(2) 0.0501(9) Uani 1 1 d .
H11 H 0.1589 0.6378 -0.0377 0.06 Uiso 1 1 calc R
C12 C 0.2122(3) 0.7221(3) -0.1213(2) 0.0512(9) Uani 1 1 d .
H12 H 0.1801 0.6742 -0.1694 0.061 Uiso 1 1 calc R
C13 C 0.2725(3) 0.8156(3) -0.1267(2) 0.0445(8) Uani 1 1 d .
H13 H 0.2811 0.8319 -0.1787 0.053 Uiso 1 1 calc R
C14 C 0.3201(3) 0.8849(3) -0.0544(2) 0.0396(7) Uani 1 1 d .
H14 H 0.3608 0.948 -0.0584 0.047 Uiso 1 1 calc R
C15 C 0.3506(3) 1.1976(2) 0.3172(2) 0.0377(7) Uani 1 1 d .
H15A H 0.3327 1.2032 0.2563 0.045 Uiso 1 1 calc R
H15B H 0.3249 1.2405 0.3431 0.045 Uiso 1 1 calc R
C16 C 0.5097(3) 1.2240(3) 0.4537(2) 0.0463(8) Uani 1 1 d .
H16A H 0.4415 1.1884 0.4661 0.056 Uiso 1 1 calc R
H16B H 0.5412 1.2888 0.4853 0.056 Uiso 1 1 calc R
C17 C 0.5954(4) 1.1776(3) 0.4863(3) 0.0620(11) Uani 1 1 d .
H17A H 0.6708 1.2217 0.4909 0.074 Uiso 1 1 calc R
H17B H 0.5979 1.1615 0.5433 0.074 Uiso 1 1 calc R
C18 C 0.6241(5) 1.0338(4) 0.4571(3) 0.0821(16) Uani 1 1 d .
H18A H 0.6009 0.9814 0.4118 0.123 Uiso 1 1 calc R
H18B H 0.6087 1.0089 0.5067 0.123 Uiso 1 1 calc R
H18C H 0.7045 1.0704 0.4727 0.123 Uiso 1 1 calc R
C19 C 0.5338(3) 1.3258(2) 0.3423(3) 0.0459(8) Uani 1 1 d .
C20 C 0.6590(3) 1.3458(2) 0.3585(2) 0.0421(8) Uani 1 1 d .
C21 C 0.7425(3) 1.4366(3) 0.3861(2) 0.0472(8) Uani 1 1 d .
H21 H 0.7239 1.4891 0.3964 0.057 Uiso 1 1 calc R
C22 C 0.8545(3) 1.4491(3) 0.3984(2) 0.0515(9) Uani 1 1 d .
H22 H 0.912 1.51 0.4177 0.062 Uiso 1 1 calc R
C23 C 0.8801(3) 1.3708(3) 0.3819(2) 0.0507(9) Uani 1 1 d .
H23 H 0.9547 1.3777 0.3892 0.061 Uiso 1 1 calc R
C24 C 0.7927(3) 1.2821(3) 0.3543(2) 0.0459(8) Uani 1 1 d .
H24 H 0.8096 1.2289 0.3432 0.055 Uiso 1 1 calc R
C25 C 0.5981(3) 0.9779(3) 0.2401(2) 0.0411(8) Uani 1 1 d .
C26 C 0.6931(4) 0.9398(3) 0.2582(4) 0.0731(14) Uani 1 1 d .
H26A H 0.6619 0.8733 0.2327 0.11 Uiso 1 1 calc R
H26B H 0.7293 0.9459 0.3196 0.11 Uiso 1 1 calc R
H26C H 0.7484 0.9762 0.2338 0.11 Uiso 1 1 calc R
C27 C 0.4619(3) 1.1595(2) 0.1012(2) 0.0371(7) Uani 1 1 d .
C28 C 0.4623(4) 1.2194(3) 0.0302(3) 0.0549(9) Uani 1 1 d .
H28A H 0.4311 1.1782 -0.0246 0.082 Uiso 1 1 calc R
H28B H 0.5392 1.2618 0.039 0.082 Uiso 1 1 calc R
H28C H 0.4167 1.2568 0.0306 0.082 Uiso 1 1 calc R
C29 C 0.1068(3) 0.8371(3) 0.1091(2) 0.0457(8) Uani 1 1 d .
H29A H 0.0818 0.8616 0.1511 0.055 Uiso 1 1 calc R
H29B H 0.0559 0.7705 0.0873 0.055 Uiso 1 1 calc R
C30 C 0.0967(3) 0.8935(3) 0.0356(2) 0.0399(8) Uani 1 1 d .
C31 C 0.1481(3) 0.9937(3) 0.0530(2) 0.0429(8) Uani 1 1 d .
H31 H 0.1864 1.0242 0.1102 0.052 Uiso 1 1 calc R
C32 C 0.1436(3) 1.0481(3) -0.0119(2) 0.0461(8) Uani 1 1 d .
H32 H 0.18 1.1147 0.0014 0.055 Uiso 1 1 calc R
C33 C 0.0845(3) 1.0042(3) -0.0986(2) 0.0479(9) Uani 1 1 d .
C34 C 0.0304(3) 0.9048(3) -0.1153(2) 0.0507(9) Uani 1 1 d .
H34 H -0.0109 0.8742 -0.1722 0.061 Uiso 1 1 calc R
C35 C 0.0763(4) 1.0589(3) -0.1708(3) 0.0618(11) Uani 1 1 d .
H35 H 0.0244 1.0252 -0.2246 0.074 Uiso 1 1 calc R
C36 C 0.1348(4) 1.1509(4) -0.1673(4) 0.0744(13) Uani 1 1 d .
H36A H 0.1878 1.1878 -0.115 0.089 Uiso 1 1 calc R
H36B H 0.123 1.1789 -0.2172 0.089 Uiso 1 1 calc R
C37 C 0.1504(3) 0.3899(2) 0.3332(2) 0.0351(7) Uani 1 1 d .
C38 C 0.0663(3) 0.2999(2) 0.2907(2) 0.0401(7) Uani 1 1 d .
H38 H 0.0368 0.289 0.2305 0.048 Uiso 1 1 calc R
C39 C 0.0252(3) 0.2266(2) 0.3345(3) 0.0471(9) Uani 1 1 d .
H39 H -0.0301 0.1678 0.3035 0.057 Uiso 1 1 calc R
C40 C 0.0655(3) 0.2398(3) 0.4241(3) 0.0473(9) Uani 1 1 d .
H40 H 0.0378 0.1905 0.4536 0.057 Uiso 1 1 calc R
C41 C 0.1477(3) 0.3278(3) 0.4688(2) 0.0444(8) Uani 1 1 d .
H41 H 0.1756 0.338 0.529 0.053 Uiso 1 1 calc R
C42 C 0.1891(3) 0.4009(2) 0.4243(2) 0.0397(7) Uani 1 1 d .
H42 H 0.2444 0.4594 0.4559 0.048 Uiso 1 1 calc R
C43 C 0.1840(3) 0.4403(2) 0.1852(2) 0.0416(8) Uani 1 1 d .
C44 C 0.2334(3) 0.3727(3) 0.1778(2) 0.0462(8) Uani 1 1 d .
H44 H 0.2626 0.3483 0.2271 0.055 Uiso 1 1 calc R
C45 C 0.2408(4) 0.3411(3) 0.1017(3) 0.0575(10) Uani 1 1 d .
H45 H 0.2761 0.2976 0.1009 0.069 Uiso 1 1 calc R
C46 C 0.0365(3) 0.8502(3) -0.0497(2) 0.0459(8) Uani 1 1 d .
H46 H -0.0003 0.7836 -0.0628 0.055 Uiso 1 1 calc R
C47 C 0.1958(4) 0.3737(3) 0.0259(3) 0.0630(11) Uani 1 1 d .
H47 H 0.2002 0.3523 -0.026 0.076 Uiso 1 1 calc R
C48 C 0.1449(4) 0.4382(3) 0.0296(3) 0.0611(11) Uani 1 1 d .
H48 H 0.1128 0.4598 -0.0207 0.073 Uiso 1 1 calc R
C49 C 0.1404(4) 0.4721(3) 0.1081(2) 0.0515(9) Uani 1 1 d .
H49 H 0.1073 0.5173 0.1088 0.062 Uiso 1 1 calc R
C50 C 0.3266(3) 0.5519(2) 0.32793(19) 0.0344(7) Uani 1 1 d .
C51 C 0.4130(3) 0.5244(2) 0.3793(2) 0.0404(7) Uani 1 1 d .
H51 H 0.393 0.4632 0.3946 0.048 Uiso 1 1 calc R
C52 C 0.5276(3) 0.5846(3) 0.4084(2) 0.0446(8) Uani 1 1 d .
H52 H 0.5822 0.5635 0.4429 0.054 Uiso 1 1 calc R
C53 C 0.5612(3) 0.6756(3) 0.3863(2) 0.0461(8) Uani 1 1 d .
H53 H 0.638 0.7158 0.405 0.055 Uiso 1 1 calc R
C54 C 0.4784(3) 0.7058(3) 0.3360(2) 0.0467(8) Uani 1 1 d .
H54 H 0.4992 0.7668 0.3205 0.056 Uiso 1 1 calc R
C55 C 0.3640(3) 0.6449(2) 0.3086(2) 0.0408(8) Uani 1 1 d .
H55 H 0.3098 0.6673 0.2756 0.049 Uiso 1 1 calc R
C56 C 0.1082(3) 0.5402(2) 0.2843(2) 0.0394(7) Uani 1 1 d .
C57 C 0.0027(3) 0.5239(3) 0.2202(3) 0.0491(9) Uani 1 1 d .
H57 H -0.0217 0.479 0.171 0.059 Uiso 1 1 calc R
C58 C -0.0673(3) 0.5723(3) 0.2272(3) 0.0594(10) Uani 1 1 d .
H58 H -0.1362 0.5601 0.1826 0.071 Uiso 1 1 calc R
C59 C -0.0353(4) 0.6379(3) 0.2994(3) 0.0577(10) Uani 1 1 d .
H59 H -0.0814 0.6708 0.3039 0.069 Uiso 1 1 calc R
C60 C 0.0665(3) 0.6540(3) 0.3654(3) 0.0504(9) Uani 1 1 d .
H60 H 0.0886 0.6971 0.4153 0.06 Uiso 1 1 calc R
C61 C 0.1361(3) 0.6062(2) 0.3573(2) 0.0430(8) Uani 1 1 d .
H61 H 0.2044 0.6186 0.4025 0.052 Uiso 1 1 calc R
C62 C 0.4351(10) 0.4160(8) 0.8546(7) 0.155(3) Uiso 1 1 d .
H62 H 0.4459 0.4426 0.9132 0.186 Uiso 1 1 calc R
C63 C 0.3428(14) 0.3489(11) 0.8421(10) 0.245(7) Uiso 1 1 d .
H63A H 0.3564 0.2978 0.8715 0.368 Uiso 1 1 calc R
H63B H 0.3051 0.3256 0.7812 0.368 Uiso 1 1 calc R
H63C H 0.2955 0.3713 0.8638 0.368 Uiso 1 1 calc R
C64 C 0.4311(9) 0.4976(7) 0.8168(7) 0.154(3) Uiso 1 1 d .
H64A H 0.5068 0.5458 0.8338 0.232 Uiso 1 1 calc R
H64B H 0.3835 0.5224 0.8359 0.232 Uiso 1 1 calc R
H64C H 0.4002 0.4804 0.755 0.232 Uiso 1 1 calc R
N1 N 0.2251(2) 0.84075(19) 0.15375(17) 0.0354(6) Uani 1 1 d .
N2 N 0.3094(2) 0.86383(19) 0.02227(16) 0.0338(6) Uani 1 1 d .
N3 N 0.4769(2) 1.22896(19) 0.35923(18) 0.0382(6) Uani 1 1 d .
N4 N 0.6838(2) 1.2689(2) 0.34257(19) 0.0432(7) Uani 1 1 d .
O1 O 0.37707(17) 1.03676(15) 0.24483(13) 0.0326(5) Uani 1 1 d .
O2 O 0.5629(2) 1.09361(19) 0.42809(15) 0.0504(6) Uani 1 1 d .
O3 O 0.4992(2) 0.91991(16) 0.19535(15) 0.0427(5) Uani 1 1 d .
O4 O 0.62461(19) 1.06372(16) 0.27038(15) 0.0416(5) Uani 1 1 d .
O5 O 0.42356(19) 1.06942(16) 0.07885(14) 0.0391(5) Uani 1 1 d .
O6 O 0.4997(2) 1.20172(16) 0.17782(15) 0.0417(5) Uani 1 1 d .
O7 O 0.5416(8) 0.3900(6) 0.8795(6) 0.195(3) Uiso 1 1 d .
H7A H 0.5945 0.4323 0.9171 0.292 Uiso 1 1 calc R
Zn1 Zn 0.36674(3) 0.95965(3) 0.13813(2) 0.03183(13) Uani 1 1 d .
Zn2 Zn 0.53409(3) 1.14146(3) 0.28968(3) 0.03469(14) Uani 1 1 d .
B1 B 0.1911(3) 0.4800(3) 0.2816(2) 0.0374(8) Uani 1 1 d .

loop_
_atom_site_aniso_label
_atom_site_aniso_U_11
_atom_site_aniso_U_22
_atom_site_aniso_U_33
_atom_site_aniso_U_23
_atom_site_aniso_U_13
_atom_site_aniso_U_12
C1 0.071(3) 0.064(3) 0.068(3) 0.013(2) 0.048(2) 0.026(2)
C2 0.047(2) 0.051(2) 0.0400(18) 0.0090(15) 0.0226(16) 0.0210(17)
C3 0.049(2) 0.0404(18) 0.0382(18) 0.0100(14) 0.0207(15) 0.0157(15)
C4 0.0385(17) 0.0372(17) 0.0289(15) 0.0054(13) 0.0138(13) 0.0151(14)
C5 0.0319(15) 0.0387(17) 0.0248(14) 0.0035(12) 0.0100(12) 0.0161(13)
C6 0.0334(16) 0.0390(17) 0.0329(16) 0.0040(13) 0.0103(13) 0.0180(14)
C7 0.0423(18) 0.0451(19) 0.0392(18) 0.0026(14) 0.0171(15) 0.0233(16)
C8 0.0483(19) 0.0323(16) 0.0375(17) 0.0066(13) 0.0209(15) 0.0140(15)
C9 0.062(2) 0.0294(16) 0.0442(19) 0.0001(14) 0.0268(17) 0.0127(16)
C10 0.0397(18) 0.0353(18) 0.0433(18) -0.0030(14) 0.0167(15) 0.0115(14)
C11 0.052(2) 0.0379(19) 0.052(2) -0.0082(16) 0.0220(18) 0.0050(16)
C12 0.050(2) 0.053(2) 0.042(2) -0.0130(16) 0.0175(17) 0.0101(18)
C13 0.0407(19) 0.052(2) 0.0363(18) -0.0049(15) 0.0160(15) 0.0110(16)
C14 0.0345(17) 0.0448(19) 0.0389(18) 0.0000(15) 0.0168(14) 0.0114(15)
C15 0.0372(17) 0.0396(18) 0.0418(18) 0.0028(14) 0.0147(14) 0.0203(14)
C16 0.045(2) 0.053(2) 0.0381(18) -0.0098(15) 0.0125(15) 0.0185(17)
C17 0.072(3) 0.074(3) 0.042(2) -0.0034(19) 0.0132(19) 0.036(2)
C18 0.126(5) 0.096(4) 0.055(3) 0.021(3) 0.027(3) 0.080(4)
C19 0.0410(19) 0.0310(17) 0.067(2) -0.0027(16) 0.0238(17) 0.0118(15)
C20 0.0413(19) 0.0399(19) 0.0414(18) -0.0059(14) 0.0156(15) 0.0110(15)
C21 0.051(2) 0.0380(19) 0.047(2) -0.0005(15) 0.0192(17) 0.0090(16)
C22 0.048(2) 0.044(2) 0.048(2) 0.0004(16) 0.0160(17) 0.0017(17)
C23 0.0388(19) 0.059(2) 0.046(2) -0.0017(17) 0.0155(16) 0.0093(17)
C24 0.0375(19) 0.052(2) 0.0442(19) -0.0077(16) 0.0149(15) 0.0124(16)
C25 0.0398(19) 0.043(2) 0.0454(19) 0.0017(16) 0.0164(16) 0.0207(16)
C26 0.044(2) 0.065(3) 0.107(4) -0.010(3) 0.013(2) 0.031(2)
C27 0.0305(16) 0.0379(18) 0.0434(19) 0.0048(15) 0.0139(14) 0.0129(14)
C28 0.062(2) 0.051(2) 0.054(2) 0.0150(18) 0.0229(19) 0.0209(19)
C29 0.0346(18) 0.053(2) 0.0421(19) -0.0019(16) 0.0157(15) 0.0068(16)
C30 0.0273(16) 0.048(2) 0.0416(18) -0.0045(15) 0.0127(14) 0.0116(14)
C31 0.0311(17) 0.055(2) 0.0402(18) -0.0049(16) 0.0078(14) 0.0180(16)
C32 0.0356(18) 0.049(2) 0.055(2) -0.0008(17) 0.0115(16) 0.0221(16)
C33 0.0407(19) 0.064(2) 0.052(2) 0.0101(18) 0.0173(17) 0.0341(18)
C34 0.050(2) 0.063(2) 0.0406(19) -0.0072(17) 0.0076(16) 0.0309(19)
C35 0.069(3) 0.076(3) 0.056(2) 0.014(2) 0.019(2) 0.047(2)
C36 0.079(3) 0.088(4) 0.080(3) 0.035(3) 0.033(3) 0.052(3)
C37 0.0338(16) 0.0325(16) 0.0390(17) 0.0031(13) 0.0089(13) 0.0161(13)
C38 0.0429(18) 0.0358(17) 0.0417(18) -0.0015(14) 0.0160(15) 0.0143(15)
C39 0.050(2) 0.0301(17) 0.060(2) -0.0019(16) 0.0261(18) 0.0078(15)
C40 0.056(2) 0.0374(19) 0.060(2) 0.0145(16) 0.0322(19) 0.0198(17)
C41 0.047(2) 0.049(2) 0.0417(19) 0.0133(16) 0.0176(16) 0.0205(17)
C42 0.0378(17) 0.0373(18) 0.0394(18) 0.0042(14) 0.0085(14) 0.0136(14)
C43 0.0444(19) 0.0329(17) 0.0375(18) 0.0024(14) 0.0095(15) 0.0076(15)
C44 0.048(2) 0.048(2) 0.0419(19) 0.0053(16) 0.0149(16) 0.0176(17)
C45 0.063(3) 0.048(2) 0.059(2) -0.0017(18) 0.028(2) 0.0127(19)
C46 0.0381(18) 0.052(2) 0.045(2) -0.0042(16) 0.0091(15) 0.0191(16)
C47 0.081(3) 0.055(2) 0.046(2) -0.0016(18) 0.028(2) 0.013(2)
C48 0.078(3) 0.055(2) 0.037(2) 0.0068(17) 0.0151(19) 0.016(2)
C49 0.062(2) 0.042(2) 0.041(2) 0.0067(16) 0.0105(17) 0.0157(18)
C50 0.0376(17) 0.0333(16) 0.0298(15) 0.0002(13) 0.0095(13) 0.0129(14)
C51 0.0426(19) 0.0363(17) 0.0428(18) 0.0068(14) 0.0123(15) 0.0179(15)
C52 0.0393(19) 0.052(2) 0.0450(19) 0.0050(16) 0.0120(15) 0.0228(16)
C53 0.0372(18) 0.044(2) 0.051(2) -0.0007(16) 0.0156(16) 0.0086(15)
C54 0.048(2) 0.0376(18) 0.052(2) 0.0083(16) 0.0205(17) 0.0099(16)
C55 0.0411(19) 0.0402(18) 0.0392(18) 0.0079(14) 0.0108(15) 0.0156(15)
C56 0.0363(17) 0.0296(16) 0.0455(19) 0.0097(14) 0.0090(15) 0.0089(14)
C57 0.043(2) 0.045(2) 0.053(2) 0.0062(16) 0.0087(17) 0.0165(16)
C58 0.044(2) 0.065(3) 0.069(3) 0.018(2) 0.0128(19) 0.027(2)
C59 0.060(2) 0.055(2) 0.080(3) 0.028(2) 0.037(2) 0.034(2)
C60 0.061(2) 0.0356(18) 0.064(2) 0.0114(17) 0.031(2) 0.0205(17)
C61 0.0440(19) 0.0360(18) 0.047(2) 0.0073(15) 0.0151(16) 0.0139(15)
N1 0.0370(14) 0.0331(14) 0.0343(14) 0.0007(11) 0.0150(11) 0.0093(11)
N2 0.0304(13) 0.0354(14) 0.0344(14) -0.0002(11) 0.0137(11) 0.0094(11)
N3 0.0357(14) 0.0365(14) 0.0428(15) -0.0030(12) 0.0136(12) 0.0150(12)
N4 0.0347(15) 0.0407(16) 0.0466(16) -0.0106(13) 0.0109(12) 0.0097(12)
O1 0.0330(11) 0.0348(11) 0.0298(10) -0.0010(9) 0.0134(9) 0.0110(9)
O2 0.0626(16) 0.0625(16) 0.0320(12) 0.0014(11) 0.0079(11) 0.0389(13)
O3 0.0392(13) 0.0406(13) 0.0484(13) -0.0017(10) 0.0119(11) 0.0189(11)
O4 0.0353(12) 0.0416(13) 0.0464(13) -0.0054(10) 0.0125(10) 0.0157(10)
O5 0.0398(12) 0.0383(13) 0.0371(12) 0.0037(10) 0.0162(10) 0.0099(10)
O6 0.0447(13) 0.0348(12) 0.0443(14) 0.0051(10) 0.0176(11) 0.0118(10)
Zn1 0.0314(2) 0.0318(2) 0.0310(2) -0.00160(16) 0.01215(17) 0.00977(17)
Zn2 0.0305(2) 0.0342(2) 0.0369(2) -0.00534(17) 0.00959(18) 0.01221(18)
B1 0.040(2) 0.0327(19) 0.0333(19) 0.0030(15) 0.0044(16) 0.0145(16)

loop_
_atom_type_symbol
_atom_type_description
_atom_type_scat_dispersion_real
_atom_type_scat_dispersion_imag
_atom_type_scat_source
C C 0.0181 0.0091 'International Tables Vol C Tables 4.2.6.8 and 6.1.1.4'
H H 0 0 'International Tables Vol C Tables 4.2.6.8 and 6.1.1.4'
N N 0.0311 0.018 'International Tables Vol C Tables 4.2.6.8 and 6.1.1.4'
O O 0.0492 0.0322 'International Tables Vol C Tables 4.2.6.8 and 6.1.1.4'
Zn Zn -1.5491 0.6778 'International Tables Vol C Tables 4.2.6.8 and 6.1.1.4'
B B 0.009 0.0039 'International Tables Vol C Tables 4.2.6.8 and 6.1.1.4'

loop_
_geom_angle_atom_site_label_1
_geom_angle_atom_site_label_2
_geom_angle_atom_site_label_3
_geom_angle
C2 C1 H1A 109.5
C2 C1 H1B 109.5
H1A C1 H1B 109.5
C2 C1 H1C 109.5
H1A C1 H1C 109.5
H1B C1 H1C 109.5
C7 C2 C3 117.6(3)
C7 C2 C1 121.2(3)
C3 C2 C1 121.1(3)
C2 C3 C4 122.2(3)
C2 C3 H3 118.9
C4 C3 H3 118.9
C3 C4 C5 119.6(3)
C3 C4 C8 119.9(3)
C5 C4 C8 120.5(3)
O1 C5 C4 121.1(3)
O1 C5 C6 119.7(3)
C4 C5 C6 119.1(3)
C7 C6 C5 119.0(3)
C7 C6 C15 120.8(3)
C5 C6 C15 120.2(3)
C2 C7 C6 122.4(3)
C2 C7 H7 118.8
C6 C7 H7 118.8
N1 C8 C4 111.9(3)
N1 C8 H8A 109.2
C4 C8 H8A 109.2
N1 C8 H8B 109.2
C4 C8 H8B 109.2
H8A C8 H8B 107.9
N1 C9 C10 108.9(3)
N2 C10 C11 122.0(3)
N2 C10 C9 114.3(3)
C11 C10 C9 123.7(3)
C10 C11 C12 119.0(3)
C10 C11 H11 120.5
C12 C11 H11 120.5
C13 C12 C11 118.8(3)
C13 C12 H12 120.6
C11 C12 H12 120.6
C14 C13 C12 119.4(3)
C14 C13 H13 120.3
C12 C13 H13 120.3
N2 C14 C13 121.9(3)
N2 C14 H14 119.1
C13 C14 H14 119.1
N3 C15 C6 113.2(3)
N3 C15 H15A 108.9
C6 C15 H15A 108.9
N3 C15 H15B 108.9
C6 C15 H15B 108.9
H15A C15 H15B 107.7
N3 C16 C17 114.4(3)
N3 C16 H16A 108.7
C17 C16 H16A 108.7
N3 C16 H16B 108.7
C17 C16 H16B 108.7
H16A C16 H16B 107.6
O2 C17 C16 108.8(3)
O2 C17 H17A 109.9
C16 C17 H17A 109.9
O2 C17 H17B 109.9
C16 C17 H17B 109.9
H17A C17 H17B 108.3
O2 C18 H18A 109.5
O2 C18 H18B 109.5
H18A C18 H18B 109.5
O2 C18 H18C 109.5
H18A C18 H18C 109.5
H18B C18 H18C 109.5
N3 C19 C20 110.3(3)
N4 C20 C21 121.4(3)
N4 C20 C19 115.9(3)
C21 C20 C19 122.7(3)
C20 C21 C22 119.3(4)
C20 C21 H21 120.4
C22 C21 H21 120.4
C23 C22 C21 119.5(3)
C23 C22 H22 120.3
C21 C22 H22 120.3
C24 C23 C22 118.3(4)
C24 C23 H23 120.9
C22 C23 H23 120.9
N4 C24 C23 122.9(4)
N4 C24 H24 118.6
C23 C24 H24 118.6
O4 C25 O3 125.9(3)
O4 C25 C26 117.4(3)
O3 C25 C26 116.7(3)
C25 C26 H26A 109.5
C25 C26 H26B 109.5
H26A C26 H26B 109.5
C25 C26 H26C 109.5
H26A C26 H26C 109.5
H26B C26 H26C 109.5
O6 C27 O5 124.9(3)
O6 C27 C28 118.3(3)
O5 C27 C28 116.8(3)
C27 C28 H28A 109.5
C27 C28 H28B 109.5
H28A C28 H28B 109.5
C27 C28 H28C 109.5
H28A C28 H28C 109.5
H28B C28 H28C 109.5
N1 C29 C30 113.8(3)
N1 C29 H29A 108.8
C30 C29 H29A 108.8
N1 C29 H29B 108.8
C30 C29 H29B 108.8
H29A C29 H29B 107.7
C46 C30 C31 118.1(3)
C46 C30 C29 122.5(3)
C31 C30 C29 119.4(3)
C32 C31 C30 121.5(3)
C32 C31 H31 119.2
C30 C31 H31 119.2
C31 C32 C33 120.5(4)
C31 C32 H32 119.8
C33 C32 H32 119.8
C34 C33 C32 117.7(4)
C34 C33 C35 119.4(4)
C32 C33 C35 122.8(4)
C46 C34 C33 121.5(3)
C46 C34 H34 119.2
C33 C34 H34 119.2
C36 C35 C33 126.8(5)
C36 C35 H35 116.6
C33 C35 H35 116.6
C35 C36 H36A 120.0
C35 C36 H36B 120.0
H36A C36 H36B 120.0
C38 C37 C42 115.0(3)
C38 C37 B1 122.7(3)
C42 C37 B1 122.0(3)
C39 C38 C37 122.8(3)
C39 C38 H38 118.6
C37 C38 H38 118.6
C38 C39 C40 120.7(3)
C38 C39 H39 119.6
C40 C39 H39 119.6
C41 C40 C39 118.6(3)
C41 C40 H40 120.7
C39 C40 H40 120.7
C40 C41 C42 120.4(3)
C40 C41 H41 119.8
C42 C41 H41 119.8
C41 C42 C37 122.6(3)
C41 C42 H42 118.7
C37 C42 H42 118.7
C49 C43 C44 114.7(3)
C49 C43 B1 126.3(3)
C44 C43 B1 118.8(3)
C45 C44 C43 123.4(4)
C45 C44 H44 118.3
C43 C44 H44 118.3
C44 C45 C47 120.4(4)
C44 C45 H45 119.8
C47 C45 H45 119.8
C34 C46 C30 120.6(4)
C34 C46 H46 119.7
C30 C46 H46 119.7
C48 C47 C45 118.2(4)
C48 C47 H47 120.9
C45 C47 H47 120.9
C47 C48 C49 121.0(4)
C47 C48 H48 119.5
C49 C48 H48 119.5
C43 C49 C48 122.1(4)
C43 C49 H49 118.9
C48 C49 H49 118.9
C55 C50 C51 114.9(3)
C55 C50 B1 119.6(3)
C51 C50 B1 125.2(3)
C52 C51 C50 122.7(3)
C52 C51 H51 118.6
C50 C51 H51 118.6
C53 C52 C51 120.5(3)
C53 C52 H52 119.7
C51 C52 H52 119.7
C54 C53 C52 118.6(3)
C54 C53 H53 120.7
C52 C53 H53 120.7
C53 C54 C55 120.0(3)
C53 C54 H54 120.0
C55 C54 H54 120.0
C54 C55 C50 123.3(3)
C54 C55 H55 118.4
C50 C55 H55 118.4
C61 C56 C57 114.8(3)
C61 C56 B1 120.5(3)
C57 C56 B1 124.4(3)
C58 C57 C56 122.6(4)
C58 C57 H57 118.7
C56 C57 H57 118.7
C59 C58 C57 120.4(4)
C59 C58 H58 119.8
C57 C58 H58 119.8
C58 C59 C60 118.8(4)
C58 C59 H59 120.6
C60 C59 H59 120.6
C59 C60 C61 120.2(4)
C59 C60 H60 119.9
C61 C60 H60 119.9
C60 C61 C56 123.1(4)
C60 C61 H61 118.5
C56 C61 H61 118.5
C63 C62 C64 117.1(13)
C63 C62 O7 116.3(12)
C64 C62 O7 122.6(10)
C63 C62 H62 96.7
C64 C62 H62 96.7
O7 C62 H62 96.7
C62 C63 H63A 109.5
C62 C63 H63B 109.5
H63A C63 H63B 109.5
C62 C63 H63C 109.5
H63A C63 H63C 109.5
H63B C63 H63C 109.5
C62 C64 H64A 109.5
C62 C64 H64B 109.5
H64A C64 H64B 109.5
C62 C64 H64C 109.5
H64A C64 H64C 109.5
H64B C64 H64C 109.5
C9 N1 C29 111.0(3)
C9 N1 C8 109.3(3)
C29 N1 C8 110.6(3)
C9 N1 Zn1 99.74(19)
C29 N1 Zn1 117.6(2)
C8 N1 Zn1 107.91(19)
C10 N2 C14 118.9(3)
C10 N2 Zn1 113.1(2)
C14 N2 Zn1 127.9(2)
C19 N3 C16 111.9(3)
C19 N3 C15 109.9(3)
C16 N3 C15 111.3(3)
C19 N3 Zn2 102.08(19)
C16 N3 Zn2 113.3(2)
C15 N3 Zn2 107.87(19)
C24 N4 C20 118.7(3)
C24 N4 Zn2 129.0(2)
C20 N4 Zn2 112.1(2)
C5 O1 Zn2 123.91(18)
C5 O1 Zn1 128.73(18)
Zn2 O1 Zn1 106.98(9)
C17 O2 C18 115.2(3)
C17 O2 Zn2 105.6(2)
C18 O2 Zn2 122.7(2)
C25 O3 Zn1 124.1(2)
C25 O4 Zn2 133.8(2)
C27 O5 Zn1 132.6(2)
C27 O6 Zn2 127.1(2)
C62 O7 H7A 109.5
O5 Zn1 O1 97.53(9)
O5 Zn1 O3 107.02(10)
O1 Zn1 O3 96.91(9)
O5 Zn1 N2 89.86(10)
O1 Zn1 N2 164.71(9)
O3 Zn1 N2 93.68(10)
O5 Zn1 N1 150.28(10)
O1 Zn1 N1 88.75(9)
O3 Zn1 N1 100.96(10)
N2 Zn1 N1 78.39(10)
O1 Zn2 O4 98.64(9)
O1 Zn2 O6 91.14(9)
O4 Zn2 O6 103.64(10)
O1 Zn2 N4 168.97(10)
O4 Zn2 N4 92.38(10)
O6 Zn2 N4 86.67(11)
O1 Zn2 N3 91.50(9)
O4 Zn2 N3 158.86(10)
O6 Zn2 N3 94.59(10)
N4 Zn2 N3 77.91(10)
O1 Zn2 O2 89.83(9)
O4 Zn2 O2 86.66(9)
O6 Zn2 O2 169.38(9)
N4 Zn2 O2 90.37(11)
N3 Zn2 O2 74.82(10)
C43 B1 C37 110.6(3)
C43 B1 C50 103.3(3)
C37 B1 C50 113.6(3)
C43 B1 C56 116.3(3)
C37 B1 C56 103.9(3)
C50 B1 C56 109.6(3)

loop_
_geom_bond_atom_site_label_1
_geom_bond_atom_site_label_2
_geom_bond_distance
C1 C2 1.521(5)
C1 H1A 0.9600
C1 H1B 0.9600
C1 H1C 0.9600
C2 C7 1.382(5)
C2 C3 1.387(5)
C3 C4 1.392(5)
C3 H3 0.9300
C4 C5 1.397(5)
C4 C8 1.512(4)
C5 O1 1.348(4)
C5 C6 1.414(4)
C6 C7 1.394(5)
C6 C15 1.494(5)
C7 H7 0.9300
C8 N1 1.499(4)
C8 H8A 0.9700
C8 H8B 0.9700
C9 N1 1.488(4)
C9 C10 1.522(5)
C10 N2 1.339(4)
C10 C11 1.380(5)
C11 C12 1.390(6)
C11 H11 0.9300
C12 C13 1.376(5)
C12 H12 0.9300
C13 C14 1.375(5)
C13 H13 0.9300
C14 N2 1.351(4)
C14 H14 0.9300
C15 N3 1.493(4)
C15 H15A 0.9700
C15 H15B 0.9700
C16 N3 1.491(5)
C16 C17 1.506(6)
C16 H16A 0.9700
C16 H16B 0.9700
C17 O2 1.407(5)
C17 H17A 0.9700
C17 H17B 0.9700
C18 O2 1.412(5)
C18 H18A 0.9600
C18 H18B 0.9600
C18 H18C 0.9600
C19 N3 1.469(5)
C19 C20 1.520(5)
C20 N4 1.345(5)
C20 C21 1.375(5)
C21 C22 1.384(6)
C21 H21 0.9300
C22 C23 1.375(6)
C22 H22 0.9300
C23 C24 1.373(5)
C23 H23 0.9300
C24 N4 1.342(5)
C24 H24 0.9300
C25 O4 1.251(4)
C25 O3 1.260(4)
C25 C26 1.515(5)
C26 H26A 0.9600
C26 H26B 0.9600
C26 H26C 0.9600
C27 O6 1.257(4)
C27 O5 1.262(4)
C27 C28 1.500(5)
C28 H28A 0.9600
C28 H28B 0.9600
C28 H28C 0.9600
C29 N1 1.495(5)
C29 C30 1.499(5)
C29 H29A 0.9700
C29 H29B 0.9700
C30 C46 1.383(5)
C30 C31 1.395(5)
C31 C32 1.366(5)
C31 H31 0.9300
C32 C33 1.402(5)
C32 H32 0.9300
C33 C34 1.387(6)
C33 C35 1.465(6)
C34 C46 1.377(6)
C34 H34 0.9300
C35 C36 1.317(7)
C35 H35 0.9300
C36 H36A 0.9300
C36 H36B 0.9300
C37 C38 1.402(5)
C37 C42 1.410(5)
C37 B1 1.643(5)
C38 C39 1.383(5)
C38 H38 0.9300
C39 C40 1.385(6)
C39 H39 0.9300
C40 C41 1.382(5)
C40 H40 0.9300
C41 C42 1.390(5)
C41 H41 0.9300
C42 H42 0.9300
C43 C49 1.397(5)
C43 C44 1.409(5)
C43 B1 1.643(5)
C44 C45 1.371(5)
C44 H44 0.9300
C45 C47 1.390(6)
C45 H45 0.9300
C46 H46 0.9300
C47 C48 1.373(7)
C47 H47 0.9300
C48 C49 1.401(6)
C48 H48 0.9300
C49 H49 0.9300
C50 C55 1.394(5)
C50 C51 1.398(5)
C50 B1 1.652(5)
C51 C52 1.388(5)
C51 H51 0.9300
C52 C53 1.382(5)
C52 H52 0.9300
C53 C54 1.379(6)
C53 H53 0.9300
C54 C55 1.390(5)
C54 H54 0.9300
C55 H55 0.9300
C56 C61 1.397(5)
C56 C57 1.401(5)
C56 B1 1.662(5)
C57 C58 1.395(6)
C57 H57 0.9300
C58 C59 1.372(6)
C58 H58 0.9300
C59 C60 1.381(6)
C59 H59 0.9300
C60 C61 1.388(5)
C60 H60 0.9300
C61 H61 0.9300
C62 C63 1.238(15)
C62 C64 1.401(13)
C62 O7 1.537(12)
C62 H62 0.9800
C63 H63A 0.9600
C63 H63B 0.9600
C63 H63C 0.9600
C64 H64A 0.9600
C64 H64B 0.9600
C64 H64C 0.9600
N1 Zn1 2.192(3)
N2 Zn1 2.108(3)
N3 Zn2 2.184(3)
N4 Zn2 2.131(3)
O1 Zn2 2.014(2)
O1 Zn1 2.016(2)
O2 Zn2 2.370(2)
O3 Zn1 2.020(2)
O4 Zn2 2.029(2)
O5 Zn1 1.986(2)
O6 Zn2 2.072(2)
O7 H7A 0.8200
